data_4026725
loop_
_publ_author_name
'Jennifer Tsoung'
'Katja Kr\"amer'
'Adam Zajdlik'
'Clemence Li\'ebert'
'Mark Lautens'

_publ_section_title
;
 Diastereoselective Friedel-Crafts Alkylation of Hydronaphthalenes
;
_journal_name_full 'Journal of Organic Chemistry'
_journal_page_first 9031
_journal_page_last 9045
_journal_paper_doi 10.1021/jo201781x
_journal_volume 76
_journal_year 2011
_chemical_formula_sum 'C22 H17'
_chemical_formula_weight 281.36
_chemical_name_systematic
; 
 ? 
;
_space_group_IT_number 4
_symmetry_cell_setting monoclinic
_symmetry_space_group_name_Hall 'P 2yb'
_symmetry_space_group_name_H-M 'P 1 21 1'
_atom_sites_solution_hydrogens geom
_atom_sites_solution_primary direct
_atom_sites_solution_secondary difmap
_audit_creation_method SHELXL-97
_cell_angle_alpha 90.00
_cell_angle_beta 107.995(2)
_cell_angle_gamma 90.00
_cell_formula_units_Z 2
_cell_length_a 10.0800(5)
_cell_length_b 7.0463(3)
_cell_length_c 11.1384(6)
_cell_measurement_reflns_used 3113
_cell_measurement_temperature 150(2)
_cell_measurement_theta_max 26.71
_cell_measurement_theta_min 3.28
_cell_volume 752.42(6)
_computing_cell_refinement 'Bruker SMART'
_computing_data_collection 'Bruker SMART'
_computing_data_reduction 'Bruker SAINT'
_computing_molecular_graphics 'Bruker SHELXTL'
_computing_publication_material 'Bruker SHELXTL'
_computing_structure_refinement 'SHELXL-97 (Sheldrick, 1997)'
_computing_structure_solution 'SHELXS-97 (Sheldrick, 1990)'
_diffrn_ambient_temperature 150(2)
_diffrn_measured_fraction_theta_full 0.998
_diffrn_measured_fraction_theta_max 0.998
_diffrn_measurement_device_type 'CCD area detector'
_diffrn_measurement_method 'phi and omega scans'
_diffrn_radiation_monochromator graphite
_diffrn_radiation_source 'fine-focus sealed tube'
_diffrn_radiation_type MoK\a
_diffrn_radiation_wavelength 0.71073
_diffrn_reflns_av_R_equivalents 0.0353
_diffrn_reflns_av_sigmaI/netI 0.0352
_diffrn_reflns_limit_h_max 12
_diffrn_reflns_limit_h_min -12
_diffrn_reflns_limit_k_max 7
_diffrn_reflns_limit_k_min -8
_diffrn_reflns_limit_l_max 14
_diffrn_reflns_limit_l_min -14
_diffrn_reflns_number 6609
_diffrn_reflns_theta_full 26.91
_diffrn_reflns_theta_max 26.91
_diffrn_reflns_theta_min 1.92
_exptl_absorpt_coefficient_mu 0.070
_exptl_absorpt_correction_T_max 0.9916
_exptl_absorpt_correction_T_min 0.9861
_exptl_absorpt_correction_type none
_exptl_crystal_colour colourless
_exptl_crystal_density_diffrn 1.242
_exptl_crystal_density_meas 0
_exptl_crystal_description block
_exptl_crystal_F_000 298
_exptl_crystal_size_max 0.20
_exptl_crystal_size_mid 0.14
_exptl_crystal_size_min 0.12
_refine_diff_density_max 0.161
_refine_diff_density_min -0.175
_refine_diff_density_rms 0.036
_refine_ls_abs_structure_details 'Flack H D (1983), Acta Cryst. A39, 876-881'
_refine_ls_abs_structure_Flack 3(10)
_refine_ls_extinction_method none
_refine_ls_goodness_of_fit_ref 1.037
_refine_ls_hydrogen_treatment mixed
_refine_ls_matrix_type full
_refine_ls_number_parameters 199
_refine_ls_number_reflns 1756
_refine_ls_number_restraints 1
_refine_ls_restrained_S_all 1.037
_refine_ls_R_factor_all 0.0469
_refine_ls_R_factor_gt 0.0368
_refine_ls_shift/su_max 0.000
_refine_ls_shift/su_mean 0.000
_refine_ls_structure_factor_coef Fsqd
_refine_ls_weighting_details 'calc w=1/[\s^2^(Fo^2^)+(0.0491P)^2^+0.0707P] where P=(Fo^2^+2Fc^2^)/3'
_refine_ls_weighting_scheme calc
_refine_ls_wR_factor_gt 0.0861
_refine_ls_wR_factor_ref 0.0917
_reflns_number_gt 1522
_reflns_number_total 1756
_reflns_threshold_expression >2sigma(I)
_cod_data_source_file jo201781x_si_003.cif
_cod_data_source_block k11245
_cod_database_code 4026725

loop_
_symmetry_equiv_pos_as_xyz
'x, y, z'
'-x, y+1/2, -z'

loop_
_atom_site_label
_atom_site_type_symbol
_atom_site_fract_x
_atom_site_fract_y
_atom_site_fract_z
_atom_site_U_iso_or_equiv
_atom_site_adp_type
_atom_site_occupancy
_atom_site_symmetry_multiplicity
_atom_site_calc_flag
_atom_site_refinement_flags
C1 C 0.6024(2) -0.0015(3) 0.16527(19) 0.0233(5) Uani 1 1 d .
C2 C 0.4905(2) -0.1282(3) 0.1308(2) 0.0288(5) Uani 1 1 d .
H2A H 0.4879 -0.2244 0.0704 0.035 Uiso 1 1 calc R
C3 C 0.3828(2) -0.1155(4) 0.1838(2) 0.0339(6) Uani 1 1 d .
H3A H 0.3070 -0.2024 0.1597 0.041 Uiso 1 1 calc R
C4 C 0.3865(2) 0.0247(4) 0.2721(2) 0.0353(6) Uani 1 1 d .
H4A H 0.3130 0.0344 0.3084 0.042 Uiso 1 1 calc R
C5 C 0.4974(2) 0.1510(4) 0.3074(2) 0.0297(5) Uani 1 1 d .
H5A H 0.4987 0.2473 0.3674 0.036 Uiso 1 1 calc R
C6 C 0.6064(2) 0.1387(3) 0.25657(19) 0.0238(5) Uani 1 1 d .
C7 C 0.7306(2) 0.2707(3) 0.2966(2) 0.0239(5) Uani 1 1 d .
H7A H 0.7380 0.3224 0.3821 0.029 Uiso 1 1 calc R
C8 C 0.7185(2) 0.4373(3) 0.2058(2) 0.0294(5) Uani 1 1 d .
H8A H 0.7097 0.3874 0.1206 0.035 Uiso 1 1 calc R
H8B H 0.6327 0.5098 0.2003 0.035 Uiso 1 1 calc R
C9 C 0.8439(2) 0.5708(3) 0.2469(2) 0.0305(5) Uani 1 1 d .
H9A H 0.8526 0.6364 0.1711 0.037 Uiso 1 1 calc R
H9B H 0.8249 0.6688 0.3032 0.037 Uiso 1 1 calc R
C10 C 0.9817(2) 0.4780(3) 0.31427(19) 0.0251(5) Uani 1 1 d .
C11 C 1.1029(2) 0.5874(4) 0.3471(2) 0.0340(6) Uani 1 1 d .
H11A H 1.0977 0.7165 0.3214 0.041 Uiso 1 1 calc R
C12 C 1.2299(2) 0.5127(4) 0.4158(2) 0.0349(6) Uani 1 1 d .
H12A H 1.3115 0.5890 0.4352 0.042 Uiso 1 1 calc R
C13 C 1.2385(2) 0.3253(4) 0.4568(2) 0.0335(6) Uani 1 1 d .
H13A H 1.3248 0.2744 0.5077 0.040 Uiso 1 1 calc R
C14 C 1.1195(2) 0.2141(4) 0.4222(2) 0.0281(5) Uani 1 1 d .
H14A H 1.1255 0.0855 0.4489 0.034 Uiso 1 1 calc R
C15 C 0.9913(2) 0.2859(3) 0.34938(19) 0.0230(5) Uani 1 1 d .
C16 C 0.8649(2) 0.1589(3) 0.30580(19) 0.0216(5) Uani 1 1 d .
H16A H 0.8749 0.0559 0.3698 0.026 Uiso 1 1 calc R
C17 C 0.8490(2) 0.0659(3) 0.17769(19) 0.0222(5) Uani 1 1 d .
C18 C 0.9579(2) 0.0525(3) 0.1267(2) 0.0270(5) Uani 1 1 d .
H18A H 1.0471 0.1002 0.1732 0.032 Uiso 1 1 calc R
C19 C 0.9392(2) -0.0293(4) 0.0091(2) 0.0316(5) Uani 1 1 d .
H19A H 1.0152 -0.0371 -0.0242 0.038 Uiso 1 1 calc R
C20 C 0.8098(2) -0.0991(3) -0.0593(2) 0.0314(5) Uani 1 1 d .
H20A H 0.7959 -0.1528 -0.1405 0.038 Uiso 1 1 calc R
C21 C 0.7005(2) -0.0902(3) -0.0089(2) 0.0272(5) Uani 1 1 d .
H21A H 0.6119 -0.1396 -0.0557 0.033 Uiso 1 1 calc R
C22 C 0.7182(2) -0.0100(3) 0.10963(19) 0.0234(5) Uani 1 1 d .

loop_
_atom_site_aniso_label
_atom_site_aniso_U_11
_atom_site_aniso_U_22
_atom_site_aniso_U_33
_atom_site_aniso_U_23
_atom_site_aniso_U_13
_atom_site_aniso_U_12
C1 0.0217(10) 0.0200(11) 0.0241(11) 0.0037(9) 0.0011(8) 0.0064(10)
C2 0.0262(11) 0.0255(13) 0.0306(12) -0.0002(10) 0.0027(9) 0.0017(10)
C3 0.0245(11) 0.0335(14) 0.0408(14) 0.0004(11) 0.0060(10) -0.0012(11)
C4 0.0242(11) 0.0429(16) 0.0396(14) 0.0013(12) 0.0109(10) 0.0021(11)
C5 0.0261(11) 0.0328(13) 0.0284(11) -0.0032(11) 0.0058(9) 0.0056(11)
C6 0.0201(10) 0.0230(11) 0.0251(11) 0.0015(10) 0.0022(9) 0.0047(10)
C7 0.0266(11) 0.0210(12) 0.0225(10) -0.0018(9) 0.0051(9) 0.0031(10)
C8 0.0309(12) 0.0220(13) 0.0304(12) 0.0006(10) 0.0023(10) 0.0052(10)
C9 0.0403(13) 0.0200(12) 0.0288(11) 0.0002(10) 0.0073(10) 0.0006(11)
C10 0.0334(12) 0.0229(12) 0.0192(10) -0.0026(9) 0.0085(9) -0.0028(10)
C11 0.0458(14) 0.0278(14) 0.0306(12) -0.0052(10) 0.0150(11) -0.0091(12)
C12 0.0331(12) 0.0448(16) 0.0281(12) -0.0133(11) 0.0115(10) -0.0156(12)
C13 0.0260(11) 0.0476(16) 0.0254(12) -0.0081(11) 0.0058(9) -0.0005(12)
C14 0.0289(11) 0.0308(13) 0.0245(11) -0.0016(10) 0.0079(9) 0.0028(10)
C15 0.0260(11) 0.0252(12) 0.0187(10) -0.0025(9) 0.0080(8) -0.0014(10)
C16 0.0237(11) 0.0190(11) 0.0213(10) 0.0025(9) 0.0059(8) 0.0016(9)
C17 0.0271(11) 0.0155(11) 0.0230(10) 0.0025(9) 0.0063(9) 0.0030(9)
C18 0.0292(11) 0.0216(12) 0.0305(12) -0.0012(9) 0.0095(9) -0.0037(10)
C19 0.0363(12) 0.0292(13) 0.0341(12) -0.0013(11) 0.0178(10) 0.0011(11)
C20 0.0415(13) 0.0268(13) 0.0258(11) -0.0041(10) 0.0105(10) 0.0022(11)
C21 0.0292(11) 0.0219(12) 0.0265(11) -0.0005(10) 0.0029(9) 0.0019(10)
C22 0.0264(11) 0.0170(11) 0.0242(11) 0.0026(9) 0.0041(9) 0.0031(10)

loop_
_atom_type_symbol
_atom_type_description
_atom_type_scat_dispersion_real
_atom_type_scat_dispersion_imag
_atom_type_scat_source
C C 0.0033 0.0016 'International Tables Vol C Tables 4.2.6.8 and 6.1.1.4'
H H 0.0000 0.0000 'International Tables Vol C Tables 4.2.6.8 and 6.1.1.4'

loop_
_geom_angle_atom_site_label_1
_geom_angle_atom_site_label_2
_geom_angle_atom_site_label_3
_geom_angle
C2 C1 C6 119.1(2)
C2 C1 C22 122.2(2)
C6 C1 C22 118.64(19)
C3 C2 C1 120.9(2)
C3 C2 H2A 119.6
C1 C2 H2A 119.6
C4 C3 C2 119.6(2)
C4 C3 H3A 120.2
C2 C3 H3A 120.2
C3 C4 C5 120.1(2)
C3 C4 H4A 119.9
C5 C4 H4A 119.9
C6 C5 C4 121.0(2)
C6 C5 H5A 119.5
C4 C5 H5A 119.5
C5 C6 C1 119.3(2)
C5 C6 C7 122.0(2)
C1 C6 C7 118.71(18)
C6 C7 C8 112.79(17)
C6 C7 C16 109.58(17)
C8 C7 C16 108.95(17)
C6 C7 H7A 108.5
C8 C7 H7A 108.5
C16 C7 H7A 108.5
C9 C8 C7 112.64(17)
C9 C8 H8A 109.1
C7 C8 H8A 109.1
C9 C8 H8B 109.1
C7 C8 H8B 109.1
H8A C8 H8B 107.8
C10 C9 C8 115.56(19)
C10 C9 H9A 108.4
C8 C9 H9A 108.4
C10 C9 H9B 108.4
C8 C9 H9B 108.4
H9A C9 H9B 107.5
C11 C10 C15 118.7(2)
C11 C10 C9 119.2(2)
C15 C10 C9 122.0(2)
C12 C11 C10 121.5(2)
C12 C11 H11A 119.2
C10 C11 H11A 119.2
C11 C12 C13 119.9(2)
C11 C12 H12A 120.0
C13 C12 H12A 120.0
C14 C13 C12 119.0(2)
C14 C13 H13A 120.5
C12 C13 H13A 120.5
C13 C14 C15 121.7(2)
C13 C14 H14A 119.2
C15 C14 H14A 119.2
C14 C15 C10 119.0(2)
C14 C15 C16 120.8(2)
C10 C15 C16 120.24(19)
C15 C16 C17 112.80(17)
C15 C16 C7 110.77(17)
C17 C16 C7 108.65(16)
C15 C16 H16A 108.2
C17 C16 H16A 108.2
C7 C16 H16A 108.2
C18 C17 C22 118.83(19)
C18 C17 C16 122.86(19)
C22 C17 C16 118.30(18)
C17 C18 C19 121.4(2)
C17 C18 H18A 119.3
C19 C18 H18A 119.3
C20 C19 C18 119.8(2)
C20 C19 H19A 120.1
C18 C19 H19A 120.1
C19 C20 C21 119.6(2)
C19 C20 H20A 120.2
C21 C20 H20A 120.2
C20 C21 C22 121.1(2)
C20 C21 H21A 119.4
C22 C21 H21A 119.4
C21 C22 C17 119.17(19)
C21 C22 C1 121.65(18)
C17 C22 C1 119.17(18)

loop_
_geom_bond_atom_site_label_1
_geom_bond_atom_site_label_2
_geom_bond_distance
C1 C2 1.396(3)
C1 C6 1.409(3)
C1 C22 1.482(3)
C2 C3 1.390(3)
C2 H2A 0.9500
C3 C4 1.386(4)
C3 H3A 0.9500
C4 C5 1.387(3)
C4 H4A 0.9500
C5 C6 1.385(3)
C5 H5A 0.9500
C6 C7 1.512(3)
C7 C8 1.530(3)
C7 C16 1.542(3)
C7 H7A 1.0000
C8 C9 1.527(3)
C8 H8A 0.9900
C8 H8B 0.9900
C9 C10 1.509(3)
C9 H9A 0.9900
C9 H9B 0.9900
C10 C11 1.395(3)
C10 C15 1.404(3)
C11 C12 1.377(3)
C11 H11A 0.9500
C12 C13 1.391(4)
C12 H12A 0.9500
C13 C14 1.384(3)
C13 H13A 0.9500
C14 C15 1.392(3)
C14 H14A 0.9500
C15 C16 1.510(3)
C16 C17 1.533(3)
C16 H16A 1.0000
C17 C18 1.386(3)
C17 C22 1.408(3)
C18 C19 1.390(3)
C18 H18A 0.9500
C19 C20 1.382(3)
C19 H19A 0.9500
C20 C21 1.384(3)
C20 H20A 0.9500
C21 C22 1.396(3)
C21 H21A 0.9500
